data_1527759
loop_
_publ_author_name
'Marezio, M.'
'Dernier, P.D.'

_publ_section_title
;
 The Crystal Structure of Ti4 O7, a Member of the Homologous Series Tin
 O(2n-1)
;
_journal_name_full 'Journal of Solid State Chemistry'
_journal_page_first 340
_journal_page_last 348
_journal_volume 3
_journal_year 1971
_chemical_formula_sum 'O7 Ti4'
_chemical_name_systematic 'Ti4 O7'
_space_group_IT_number 2
_symmetry_space_group_name_Hall '-P 1'
_symmetry_space_group_name_H-M 'P -1'
_cell_angle_alpha 95.05
_cell_angle_beta 95.17
_cell_angle_gamma 108.71
_cell_formula_units_Z 4
_cell_length_a 5.6
_cell_length_b 7.133
_cell_length_c 12.466
_cell_volume 466.096
_citation_journal_id_ASTM JSSCBI
_cod_data_source_file Marezio_JSSCBI_1971_1976.cif
_cod_data_source_block O7Ti4
_cod_original_cell_volume 466.0957
_cod_database_code 1527759

loop_
_symmetry_equiv_pos_as_xyz
x,y,z
-x,-y,-z

loop_
_atom_site_label
_atom_site_type_symbol
_atom_site_fract_x
_atom_site_fract_y
_atom_site_fract_z
_atom_site_occupancy
_atom_site_U_iso_or_equiv
Ti5 Ti+3 0.6836 0.4401 0.2013 1 0.0
Ti2 Ti+3 0.2186 0.6528 0.0663 1 0.0
Ti8 Ti+3 0.6891 0.4425 0.7014 1 0.0
O12 O-2 0.8641 0.9996 0.5845 1 0.0
O2 O-2 0.5832 0.7974 0.0562 1 0.0
Ti7 Ti+3 0.6833 0.9399 0.7014 1 0.0
O8 O-2 0.2928 0.2859 0.722 1 0.0
O13 O-2 0.5907 0.2867 0.5595 1 0.0
O9 O-2 0.035 0.563 0.6969 1 0.0
Ti6 Ti+3 0.6881 0.9422 0.2013 1 0.0
O6 O-2 0.04 0.0771 0.1994 1 0.0
O1 O-2 0.1042 0.8637 0.018 1 0.0
O14 O-2 0.1105 0.3615 0.5119 1 0.0
O11 O-2 0.3209 0.9367 0.6377 1 0.0
O5 O-2 0.5314 0.2467 0.1666 1 0.0
Ti4 Ti+3 0.2185 0.1524 0.5661 1 0.0
O4 O-2 0.3354 0.4404 0.1396 1 0.0
Ti1 Ti+3 0.2159 0.1526 0.0629 1 0.0
O3 O-2 0.8473 0.493 0.0778 1 0.0
O7 O-2 0.2964 0.7949 0.2258 1 0.0
Ti3 Ti+3 0.2165 0.653 0.5628 1 0.0
O10 O-2 0.5221 0.6432 0.6613 1 0.0
